data_7717221
loop_
_publ_author_name
'Yu, Xiang'
'Xu, Xinyu'
'Gao, Lei'
'Luo, Rengan'
'Liu, Yi-Fan'
'Gu, Yu-Hao'
'Yuan, Shuai'

_publ_section_title
;
 Imine bond-directed assembly of polyoxometalate-based metal-organic
 frameworks.
;
_journal_issue 44
_journal_name_full 'Dalton transactions (Cambridge, England : 2003)'
_journal_page_first 17902
_journal_page_last 17908
_journal_paper_doi 10.1039/d4dt02609h
_journal_volume 53
_journal_year 2024
_chemical_formula_moiety 'C36 H33 Fe2 Mn1.5 Mo9 N3 O43'
_chemical_formula_sum 'C36 H33 Fe2 Mn1.5 Mo9 N3 O43'
_chemical_formula_weight 2253.22
_space_group_crystal_system trigonal
_space_group_IT_number 166
_space_group_name_Hall '-R 3 2"'
_space_group_name_H-M_alt 'R -3 m :H'
_atom_sites_solution_hydrogens geom
_audit_creation_date 2024-07-21
_audit_creation_method
;
Olex2 1.5
(compiled 2024.02.16 svn.r378c4104 for OlexSys, GUI svn.r6928)
;
_audit_update_record
;
2024-09-03 deposited with the CCDC.	2024-10-14 downloaded from the CCDC.
;
_cell_angle_alpha 90
_cell_angle_beta 90
_cell_angle_gamma 120
_cell_formula_units_Z 6
_cell_length_a 45.266(18)
_cell_length_b 45.266(18)
_cell_length_c 18.250(7)
_cell_measurement_reflns_used 5666
_cell_measurement_temperature 173.00
_cell_measurement_theta_max 21.624
_cell_measurement_theta_min 2.180
_cell_volume 32385(2)
_computing_cell_refinement 'SAINT V8.40B (?, 2016)'
_computing_data_reduction 'SAINT V8.40B (?, 2016)'
_computing_molecular_graphics 'Olex2 1.5 (Dolomanov et al., 2009)'
_computing_publication_material 'Olex2 1.5 (Dolomanov et al., 2009)'
_computing_structure_refinement 'SHELXL 2019/3 (Sheldrick, 2015)'
_diffrn_ambient_temperature 173.00
_diffrn_detector CPAD
_diffrn_detector_area_resol_mean 7.41
_diffrn_detector_type 'Bruker PHOTON II'
_diffrn_measured_fraction_theta_full 0.999
_diffrn_measured_fraction_theta_max 0.999
_diffrn_measurement_device 'four-circle diffractometer'
_diffrn_measurement_device_type 'Bruker D8 VENTURE dual wavelength Mo_Cu'
_diffrn_measurement_method '\w and \f scans'
_diffrn_radiation_monochromator 'Helios Multi-layer Optic'
_diffrn_radiation_probe x-ray
_diffrn_radiation_type MoK\a
_diffrn_radiation_wavelength 0.71073
_diffrn_reflns_av_R_equivalents 0.1548
_diffrn_reflns_av_unetI/netI 0.0823
_diffrn_reflns_Laue_measured_fraction_full 0.999
_diffrn_reflns_Laue_measured_fraction_max 0.999
_diffrn_reflns_limit_h_max 48
_diffrn_reflns_limit_h_min -46
_diffrn_reflns_limit_k_max 48
_diffrn_reflns_limit_k_min -48
_diffrn_reflns_limit_l_max 19
_diffrn_reflns_limit_l_min -19
_diffrn_reflns_number 57376
_diffrn_reflns_point_group_measured_fraction_full 0.999
_diffrn_reflns_point_group_measured_fraction_max 0.999
_diffrn_reflns_theta_full 22.498
_diffrn_reflns_theta_max 22.498
_diffrn_reflns_theta_min 1.770
_diffrn_source 'microfocus sealed X-ray tube'
_diffrn_source_current 1.0
_diffrn_source_power 0.05
_diffrn_source_type 'Incoatec I\ms DIAMOND'
_diffrn_source_voltage 50.0
_exptl_absorpt_coefficient_mu 0.749
_exptl_absorpt_correction_T_max 0.7452
_exptl_absorpt_correction_T_min 0.5295
_exptl_absorpt_correction_type multi-scan
_exptl_absorpt_process_details
;
SADABS-2016/2 (Bruker,2016/2) was used for absorption correction.
wR2(int) was 0.0911 before and 0.0648 after correction.
The Ratio of minimum to maximum transmission is 0.7105.
The \l/2 correction factor is Not present.
;
_exptl_crystal_density_diffrn 0.693
_exptl_crystal_description block
_exptl_crystal_F_000 6489
_exptl_crystal_size_max 0.3
_exptl_crystal_size_mid 0.25
_exptl_crystal_size_min 0.2
_refine_diff_density_max 0.600
_refine_diff_density_min -0.305
_refine_diff_density_rms 0.058
_refine_ls_extinction_method none
_refine_ls_goodness_of_fit_ref 0.818
_refine_ls_hydrogen_treatment constr
_refine_ls_matrix_type full
_refine_ls_number_parameters 193
_refine_ls_number_reflns 4934
_refine_ls_number_restraints 196
_refine_ls_restrained_S_all 0.865
_refine_ls_R_factor_all 0.1849
_refine_ls_R_factor_gt 0.0903
_refine_ls_shift/su_max 0.000
_refine_ls_shift/su_mean 0.000
_refine_ls_structure_factor_coef Fsqd
_refine_ls_weighting_details 'w=1/[\s^2^(Fo^2^)+(0.1829P)^2^] where P=(Fo^2^+2Fc^2^)/3'
_refine_ls_weighting_scheme calc
_refine_ls_wR_factor_gt 0.2849
_refine_ls_wR_factor_ref 0.3151
_reflns_Friedel_coverage 0.000
_reflns_number_gt 1517
_reflns_number_total 4934
_reflns_threshold_expression 'I > 2\s(I)'
_cod_data_source_file d4dt02609h2.cif
_cod_data_source_block Fe-POMOF
_cod_depositor_comments
;
The following automatic conversions were performed:

data item '_diffrn_radiation_probe' value 'X-ray' was changed to
'x-ray' in accordance with the
/home/data/users/saulius/crontab/automatic-downloads/rss-feeds/RSC/lib/dictionaries/cif_core.dic
dictionary named 'cif_core.dic' version 2.4.2 last updated on
2011-04-26.

Automatic conversion script
Id: cif_fix_values 8170 2020-07-09 18:12:32Z antanas 

 Adding full bibliography for 7717220--7717223.cif.
;
_cod_original_cell_volume 32385(28)
_cod_original_sg_symbol_H-M 'R -3 m'
_cod_original_formula_sum 'C36 H33 Fe2 Mn1.50 Mo9 N3 O43'
_cod_database_code 7717221
_shelx_shelxl_version_number 2019/3
_shelx_space_group_comment
;
The symmetry employed for this shelxl refinement is uniquely defined
by the following loop, which should always be used as a source of
symmetry information in preference to the above space-group names.
They are only intended as comments.
;
_shelx_estimated_absorpt_t_max 0.865
_shelx_estimated_absorpt_t_min 0.807
_olex2_refinement_description
;
1. Restrained distances
 C4-C5
 1.5 with sigma of 0.02
 C8-C11
 1.5 with sigma of 0.02
 O2-O3
 2.4 with sigma of 0.04
 C6-C4 \\sim C4-C10
 with sigma of 0.02
 C9-C11 \\sim C11-C7
 with sigma of 0.02
 O2-C11 \\sim C11-O3
 with sigma of 0.02
 O3-C8 \\sim C8-O2
 with sigma of 0.02
2. Restrained planarity
 C8, C11, O2, O3
 with sigma of 0.1
 C7, C9, C8, C11
 with sigma of 0.1
 C6, C5, C10, C4
 with sigma of 0.1
3. Uiso/Uaniso restraints and constraints
All non-hydrogen atoms have similar U: within 2A with sigma of 0.01 and sigma
for terminal atoms of 0.02 within 2A
C10 \\sim C9 \\sim C5 \\sim C6 \\sim C7 \\sim C8 \\sim C4 \\sim C11: within 2A
with sigma of 0.001 and sigma for terminal atoms of 0.002 within 2A
O5 \\sim C1: within 2A with sigma of 0.001 and sigma for terminal atoms of
0.002 within 2A
Uanis(O1) \\sim Ueq: with sigma of 0.01 and sigma for terminal atoms of 0.02
Uanis(C2) \\sim Ueq, Uanis(C3) \\sim Ueq, Uanis(C1) \\sim Ueq: with sigma of
0.02 and sigma for terminal atoms of 0.04
Uanis(O5) \\sim Ueq, Uanis(O8) \\sim Ueq: with sigma of 0.01 and sigma for
terminal atoms of 0.02
Uanis(O9) \\sim Ueq: with sigma of 0.005 and sigma for terminal atoms of 0.005
4. Others
 Fixed Sof: H1A(0.5) H1B(0.5) Fe2(0.16665) O2(0.5) C11(0.5) C7(0.5) H7(0.5)
 C6(0.5) H6(0.5) C5(0.25) C10(0.5) H10(0.5) C9(0.5) H9(0.5) C8(0.5) C4(0.5)
 H4(0.5) O1(0.16665)
5.a Secondary CH2 refined with riding coordinates:
 C2(H2A,H2B), C1(H1A,H1B)
5.b Aromatic/amide H refined with riding coordinates:
 C7(H7), C6(H6), C10(H10), C9(H9), C4(H4)
5.c Fitted hexagon refined as free rotating group:
 C7(C6,C5,C10,C9,C8)
;
_smtbx_masks_void_probe_radius 1.2
_smtbx_masks_void_truncation_radius 1.2
_olex2_submission_special_instructions 'No special instructions were received'

loop_
_space_group_symop_operation_xyz
'x, y, z'
'-y, x-y, z'
'-x+y, -x, z'
'x-y, -y, -z'
'-x, -x+y, -z'
'y, x, -z'
'x+2/3, y+1/3, z+1/3'
'-y+2/3, x-y+1/3, z+1/3'
'-x+y+2/3, -x+1/3, z+1/3'
'x-y+2/3, -y+1/3, -z+1/3'
'-x+2/3, -x+y+1/3, -z+1/3'
'y+2/3, x+1/3, -z+1/3'
'x+1/3, y+2/3, z+2/3'
'-y+1/3, x-y+2/3, z+2/3'
'-x+y+1/3, -x+2/3, z+2/3'
'x-y+1/3, -y+2/3, -z+2/3'
'-x+1/3, -x+y+2/3, -z+2/3'
'y+1/3, x+2/3, -z+2/3'
'-x, -y, -z'
'y, -x+y, -z'
'x-y, x, -z'
'-x+y, y, z'
'x, x-y, z'
'-y, -x, z'
'-x+2/3, -y+1/3, -z+1/3'
'y+2/3, -x+y+1/3, -z+1/3'
'x-y+2/3, x+1/3, -z+1/3'
'-x+y+2/3, y+1/3, z+1/3'
'x+2/3, x-y+1/3, z+1/3'
'-y+2/3, -x+1/3, z+1/3'
'-x+1/3, -y+2/3, -z+2/3'
'y+1/3, -x+y+2/3, -z+2/3'
'x-y+1/3, x+2/3, -z+2/3'
'-x+y+1/3, y+2/3, z+2/3'
'x+1/3, x-y+2/3, z+2/3'
'-y+1/3, -x+2/3, z+2/3'

loop_
_atom_site_label
_atom_site_type_symbol
_atom_site_fract_x
_atom_site_fract_y
_atom_site_fract_z
_atom_site_U_iso_or_equiv
_atom_site_adp_type
_atom_site_occupancy
_atom_site_site_symmetry_order
_atom_site_calc_flag
_atom_site_refinement_flags_posn
_atom_site_refinement_flags_adp
_atom_site_refinement_flags_occupancy
_atom_site_disorder_assembly
_atom_site_disorder_group
Mo1 Mo 0.57396(4) 0.57396(4) 0.000000 0.2138(11) Uani 1 2 d S TU P . .
Mo2 Mo 0.54682(4) 0.52628(4) -0.15149(8) 0.2112(10) Uani 1 1 d . U . . .
Mn1 Mn 0.500000 0.500000 0.000000 0.1567(14) Uani 1 4 d S TU P . .
Fe1 Fe 0.666667 0.333333 0.1732(3) 0.224(2) Uani 1 6 d S T P . .
C2 C 0.5534(3) 0.4969(3) 0.0719(6) 0.172(4) Uani 1 1 d . U . . .
H2A H 0.576732 0.507496 0.051216 0.206 Uiso 1 1 calc R U . . .
H2B H 0.555713 0.494813 0.125325 0.206 Uiso 1 1 calc R U . . .
C1 C 0.5354(2) 0.4646(2) -0.0280(9) 0.170(3) Uani 1 2 d S TU P . .
H1A H 0.524417 0.440533 -0.044249 0.205 Uiso 0.5 1 calc R U P . .
H1B H 0.559467 0.475583 -0.044249 0.205 Uiso 0.5 1 calc R U P . .
Fe2 Fe 0.62801(18) 0.31401(9) 0.3171(5) 0.180(4) Uani 0.3333 2 d S T P . .
O4 O 0.54228(18) 0.52069(19) 0.0626(4) 0.164(3) Uani 1 1 d . U . . .
O5 O 0.51947(16) 0.48053(16) -0.0701(6) 0.170(3) Uani 1 2 d S TU P . .
O10 O 0.5642(3) 0.5050(3) -0.1904(5) 0.254(4) Uani 1 1 d . U . . .
O7 O 0.57589(19) 0.5450(2) -0.0731(6) 0.210(3) Uani 1 1 d . U . . .
N1 N 0.5523(3) 0.4477(3) 0.0537(9) 0.206(4) Uani 1 2 d S TU P . .
O3 O 0.64122(17) 0.35878(17) 0.1577(9) 0.256(5) Uani 1 2 d DS TU P A .
C3 C 0.5359(3) 0.4641(3) 0.0446(11) 0.172(4) Uani 1 2 d S TU P . .
O2 O 0.6156(4) 0.3499(4) 0.2770(11) 0.279(7) Uani 0.5 1 d D U P A .
C11 C 0.6207(5) 0.3597(5) 0.2094(9) 0.262(4) Uani 0.5 1 d D U P . .
C7 C 0.6136(4) 0.3957(5) 0.1149(7) 0.262(4) Uani 0.5 1 d DG U P A -1
H7 H 0.628636 0.392460 0.084031 0.314 Uiso 0.5 1 calc R U P A -1
C6 C 0.6009(5) 0.4165(5) 0.0923(6) 0.262(4) Uani 0.5 1 d DG U P A -1
H6 H 0.607282 0.427562 0.046048 0.314 Uiso 0.5 1 calc R U P A -1
C5 C 0.5789(5) 0.4212(5) 0.1375(8) 0.261(3) Uani 0.5 1 d DG U P A -1
C10 C 0.5695(4) 0.4051(5) 0.2052(7) 0.262(4) Uani 0.5 1 d DG U P A -1
H10 H 0.554434 0.408281 0.236097 0.314 Uiso 0.5 1 calc R U P A -1
C9 C 0.5822(4) 0.3842(4) 0.2278(6) 0.262(4) Uani 0.5 1 d DG U P A -1
H9 H 0.575788 0.373178 0.274081 0.314 Uiso 0.5 1 calc R U P A -1
C8 C 0.6042(4) 0.3795(4) 0.1826(8) 0.262(3) Uani 0.5 1 d DG U P A -1
C4 C 0.5609(13) 0.4415(14) 0.1055(13) 0.261(4) Uani 0.5 1 d D U P A -1
H4 H 0.555724 0.451818 0.145046 0.313 Uiso 0.5 1 calc R U P A -1
O6 O 0.5842(2) 0.6089(2) -0.0540(6) 0.232(4) Uani 1 1 d . U . . .
O9 O 0.5559(3) 0.5606(3) -0.2025(6) 0.244(4) Uani 1 1 d . U . . .
O8 O 0.50141(16) 0.49859(16) -0.1787(6) 0.210(4) Uani 1 2 d S TU P . .
O1 O 0.6779(3) 0.3558(6) 0.2771(13) 0.113(9) Uani 0.3333 2 d S TU P . .

loop_
_atom_site_aniso_label
_atom_site_aniso_U_11
_atom_site_aniso_U_22
_atom_site_aniso_U_33
_atom_site_aniso_U_23
_atom_site_aniso_U_13
_atom_site_aniso_U_12
Mo1 0.1452(11) 0.1452(11) 0.292(3) -0.0246(10) 0.0246(10) 0.0283(13)
Mo2 0.2077(15) 0.2195(16) 0.1874(14) 0.0172(11) 0.0729(11) 0.0925(12)
Mn1 0.1361(19) 0.1361(19) 0.158(3) -0.0292(13) 0.0292(13) 0.038(2)
Fe1 0.251(4) 0.251(4) 0.170(4) 0.000 0.000 0.1257(18)
C2 0.153(6) 0.167(7) 0.168(6) 0.002(6) 0.023(5) 0.059(6)
C1 0.152(3) 0.152(3) 0.173(5) -0.016(3) 0.016(3) 0.049(4)
Fe2 0.131(6) 0.227(8) 0.149(8) 0.028(3) 0.055(7) 0.066(3)
O4 0.140(5) 0.137(5) 0.181(6) -0.018(5) 0.004(4) 0.044(4)
O5 0.151(3) 0.151(3) 0.172(5) -0.016(3) 0.016(3) 0.049(4)
O10 0.251(9) 0.295(9) 0.226(8) 0.017(8) 0.067(7) 0.145(8)
O7 0.145(5) 0.172(5) 0.258(6) 0.019(5) 0.057(5) 0.039(4)
N1 0.183(4) 0.183(4) 0.210(6) 0.007(4) -0.007(4) 0.060(5)
O3 0.229(6) 0.229(6) 0.313(10) 0.016(5) -0.016(5) 0.116(7)
C3 0.157(4) 0.157(4) 0.175(6) -0.016(4) 0.016(4) 0.058(5)
O2 0.204(9) 0.265(10) 0.287(10) 0.069(9) 0.027(10) 0.056(9)
C11 0.215(5) 0.239(5) 0.290(6) 0.045(5) -0.001(5) 0.082(5)
C7 0.215(5) 0.239(5) 0.290(6) 0.045(5) -0.001(5) 0.082(5)
C6 0.215(5) 0.239(5) 0.290(6) 0.044(5) -0.001(5) 0.082(5)
C5 0.215(5) 0.238(5) 0.290(6) 0.044(5) -0.001(5) 0.082(5)
C10 0.215(5) 0.239(5) 0.290(6) 0.044(5) -0.001(5) 0.082(5)
C9 0.215(5) 0.239(5) 0.290(6) 0.045(5) -0.001(5) 0.082(5)
C8 0.215(5) 0.239(5) 0.290(6) 0.045(5) -0.001(5) 0.082(5)
C4 0.214(5) 0.238(5) 0.289(6) 0.044(5) -0.001(5) 0.082(5)
O6 0.172(7) 0.149(6) 0.327(10) -0.042(7) 0.002(6) 0.044(6)
O9 0.235(5) 0.253(5) 0.236(5) -0.009(4) 0.031(4) 0.117(4)
O8 0.208(4) 0.208(4) 0.175(6) -0.020(3) 0.020(3) 0.074(5)
O1 0.130(11) 0.110(11) 0.094(11) 0.020(8) 0.010(4) 0.055(5)

loop_
_atom_type_symbol
_atom_type_description
_atom_type_scat_dispersion_real
_atom_type_scat_dispersion_imag
_atom_type_scat_source
C C 0.0033 0.0016 'International Tables Vol C Tables 4.2.6.8 and 6.1.1.4'
H H 0.0000 0.0000 'International Tables Vol C Tables 4.2.6.8 and 6.1.1.4'
Fe Fe 0.3463 0.8444 'International Tables Vol C Tables 4.2.6.8 and 6.1.1.4'
Mn Mn 0.3368 0.7283 'International Tables Vol C Tables 4.2.6.8 and 6.1.1.4'
Mo Mo -1.6832 0.6857 'International Tables Vol C Tables 4.2.6.8 and 6.1.1.4'
N N 0.0061 0.0033 'International Tables Vol C Tables 4.2.6.8 and 6.1.1.4'
O O 0.0106 0.0060 'International Tables Vol C Tables 4.2.6.8 and 6.1.1.4'

loop_
_geom_angle_atom_site_label_1
_geom_angle_atom_site_label_2
_geom_angle_atom_site_label_3
_geom_angle
_geom_angle_site_symmetry_1
_geom_angle_site_symmetry_3
_geom_angle_publ_flag
O4 Mo1 O4 73.0(4) . 6 ?
O7 Mo1 O4 68.4(3) 6 . ?
O7 Mo1 O4 81.4(3) 6 6 ?
O7 Mo1 O4 68.4(3) . 6 ?
O7 Mo1 O4 81.4(3) . . ?
O7 Mo1 O7 142.5(4) 6 . ?
O6 Mo1 O4 162.1(3) . . ?
O6 Mo1 O4 162.1(3) 6 6 ?
O6 Mo1 O4 90.3(3) 6 . ?
O6 Mo1 O4 90.3(3) . 6 ?
O6 Mo1 O7 98.5(4) 6 6 ?
O6 Mo1 O7 103.6(4) 6 . ?
O6 Mo1 O7 103.6(4) . 6 ?
O6 Mo1 O7 98.5(4) . . ?
O6 Mo1 O6 106.9(6) 6 . ?
O4 Mo2 O5 72.9(3) 6 . ?
O10 Mo2 O4 158.8(4) . 6 ?
O10 Mo2 O5 87.3(4) . . ?
O10 Mo2 O7 99.2(5) . . ?
O10 Mo2 O8 100.3(5) . . ?
O7 Mo2 O4 70.9(3) . 6 ?
O7 Mo2 O5 81.6(3) . . ?
O7 Mo2 O8 144.3(4) . . ?
O9 Mo2 O4 91.4(4) . 6 ?
O9 Mo2 O5 161.7(4) . . ?
O9 Mo2 O10 109.2(5) . . ?
O9 Mo2 O7 102.6(5) . . ?
O9 Mo2 O8 98.7(5) . . ?
O8 Mo2 O4 80.4(4) . 6 ?
O8 Mo2 O5 69.8(4) . . ?
O4 Mn1 O4 90.1(5) . 24_665 ?
O4 Mn1 O4 180.0(3) . 19_665 ?
O4 Mn1 O4 89.9(5) 19_665 24_665 ?
O4 Mn1 O4 180.0(3) 6 24_665 ?
O4 Mn1 O4 90.1(5) 19_665 6 ?
O4 Mn1 O4 89.9(5) . 6 ?
O5 Mn1 O4 87.6(4) 19_665 24_665 ?
O5 Mn1 O4 92.4(4) 19_665 19_665 ?
O5 Mn1 O4 87.6(4) . 6 ?
O5 Mn1 O4 92.4(4) . . ?
O5 Mn1 O4 87.6(4) 19_665 . ?
O5 Mn1 O4 87.6(4) . 19_665 ?
O5 Mn1 O4 92.4(4) . 24_665 ?
O5 Mn1 O4 92.4(4) 19_665 6 ?
O5 Mn1 O5 180.0(7) 19_665 . ?
O3 Fe1 O3 118.1(2) 3_665 . ?
O3 Fe1 O3 118.1(2) 2_655 . ?
O3 Fe1 O3 118.1(2) 2_655 3_665 ?
O3 Fe1 O1 85.3(5) 2_655 2_655 ?
O3 Fe1 O1 85.3(5) . . ?
O3 Fe1 O1 85.3(5) . 2_655 ?
O3 Fe1 O1 123.0(7) . 3_665 ?
O3 Fe1 O1 85.3(5) 2_655 3_665 ?
O3 Fe1 O1 123.1(7) 2_655 . ?
O3 Fe1 O1 85.3(5) 3_665 . ?
O3 Fe1 O1 123.1(7) 3_665 2_655 ?
O3 Fe1 O1 85.3(5) 3_665 3_665 ?
O1 Fe1 O1 42.9(10) 3_665 . ?
O1 Fe1 O1 42.9(10) . 2_655 ?
O1 Fe1 O1 42.9(10) 3_665 2_655 ?
H2A C2 H2B 106.5 . . ?
O4 C2 H2A 106.5 . . ?
O4 C2 H2B 106.5 . . ?
C3 C2 H2A 106.5 . . ?
C3 C2 H2B 106.5 . . ?
C3 C2 O4 123.1(16) . . ?
H1A C1 H1B 106.5 . . ?
O5 C1 H1A 106.5 . . ?
O5 C1 H1B 106.5 . . ?
C3 C1 H1A 106.5 . . ?
C3 C1 H1B 106.5 . . ?
C3 C1 O5 123.3(18) . . ?
Fe2 Fe2 Fe2 107.6(7) 32 33_545 ?
Fe2 Fe2 Fe2 36.2(3) 33_545 2_655 ?
Fe2 Fe2 Fe2 89.987(2) 32 2_655 ?
Fe2 Fe2 O2 72.3(7) 32 16 ?
Fe2 Fe2 O2 165.3(5) 33_545 . ?
Fe2 Fe2 O2 72.3(7) 33_545 33_545 ?
Fe2 Fe2 O2 60.1(6) 33_545 23 ?
Fe2 Fe2 O2 110.8(9) 32 33_545 ?
Fe2 Fe2 O2 165.3(5) 32 23 ?
Fe2 Fe2 O2 110.8(9) 33_545 16 ?
Fe2 Fe2 O2 60.1(6) 32 . ?
Fe2 Fe2 O1 31.2(6) 32 33_545 ?
Fe2 Fe2 O1 89.2(4) 32 3_665 ?
Fe2 Fe2 O1 55.4(8) 33_545 3_665 ?
Fe2 Fe2 O1 31.2(6) 33_545 31_655 ?
Fe2 Fe2 O1 78.8(10) 32 31_655 ?
Fe2 Fe2 O1 89.2(4) 33_545 . ?
Fe2 Fe2 O1 78.7(10) 33_545 33_545 ?
Fe2 Fe2 O1 55.4(8) 32 . ?
O2 Fe2 Fe2 75.3(4) 23 2_655 ?
O2 Fe2 Fe2 136.0(6) 16 2_655 ?
O2 Fe2 Fe2 108.1(6) 33_545 2_655 ?
O2 Fe2 Fe2 130.9(5) . 2_655 ?
O2 Fe2 O2 118.3(8) 16 23 ?
O2 Fe2 O2 48.2(9) 16 33_545 ?
O2 Fe2 O2 130.5(12) . 23 ?
O2 Fe2 O2 74.5(9) 33_545 23 ?
O2 Fe2 O2 118.3(8) 33_545 . ?
O2 Fe2 O2 74.5(9) 16 . ?
O2 Fe2 O1 113.6(7) 23 . ?
O2 Fe2 O1 127.7(8) 33_545 3_665 ?
O2 Fe2 O1 113.6(7) . 3_665 ?
O2 Fe2 O1 127.7(8) 16 . ?
O2 Fe2 O1 77.1(6) 23 3_665 ?
O2 Fe2 O1 153.0(9) 16 3_665 ?
O2 Fe2 O1 153.0(9) 33_545 . ?
O2 Fe2 O1 77.1(6) . . ?
O1 Fe2 Fe2 88.3(8) 2_655 32 ?
O1 Fe2 Fe2 88.3(8) 2_655 33_545 ?
O1 Fe2 Fe2 53.8(3) . 2_655 ?
O1 Fe2 Fe2 45.3(6) 31_655 2_655 ?
O1 Fe2 Fe2 55.5(11) 2_655 2_655 ?
O1 Fe2 Fe2 72.9(6) 33_545 2_655 ?
O1 Fe2 Fe2 21.0(6) 3_665 2_655 ?
O1 Fe2 O2 83.6(8) 2_655 23 ?
O1 Fe2 O2 83.5(8) 2_655 . ?
O1 Fe2 O2 90.5(9) 31_655 23 ?
O1 Fe2 O2 138.7(10) 31_655 . ?
O1 Fe2 O2 71.6(8) 33_545 16 ?
O1 Fe2 O2 90.5(9) 33_545 . ?
O1 Fe2 O2 155.9(5) 2_655 33_545 ?
O1 Fe2 O2 91.1(9) 33_545 33_545 ?
O1 Fe2 O2 138.7(10) 33_545 23 ?
O1 Fe2 O2 71.6(8) 31_655 33_545 ?
O1 Fe2 O2 155.9(5) 2_655 16 ?
O1 Fe2 O2 91.1(9) 31_655 16 ?
O1 Fe2 O1 82.4(10) 31_655 . ?
O1 Fe2 O1 40.2(8) 3_665 . ?
O1 Fe2 O1 34.5(11) 2_655 . ?
O1 Fe2 O1 34.5(11) 2_655 3_665 ?
O1 Fe2 O1 82.4(10) 33_545 3_665 ?
O1 Fe2 O1 99.2(17) 2_655 31_655 ?
O1 Fe2 O1 99.2(17) 2_655 33_545 ?
O1 Fe2 O1 48.3(15) 33_545 31_655 ?
O1 Fe2 O1 65.6(12) 31_655 3_665 ?
O1 Fe2 O1 65.6(12) 33_545 . ?
Mo2 O4 Mo1 90.2(3) 6 . ?
Mn1 O4 Mo1 98.6(3) . . ?
Mn1 O4 Mo2 99.6(3) . 6 ?
C2 O4 Mo1 124.4(7) . . ?
C2 O4 Mo2 128.8(7) . 6 ?
C2 O4 Mn1 109.4(7) . . ?
Mo2 O5 Mo2 90.1(4) . 24_665 ?
Mn1 O5 Mo2 99.9(4) . . ?
Mn1 O5 Mo2 99.9(4) . 24_665 ?
C1 O5 Mo2 126.6(5) . 24_665 ?
C1 O5 Mo2 126.6(5) . . ?
C1 O5 Mn1 108.4(9) . . ?
Mo2 O7 Mo1 126.4(5) . . ?
C4 N1 C3 129(3) . . ?
C11 O3 Fe1 121.6(13) . . ?
C11 O3 Fe1 121.6(13) 24_665 . ?
C11 O3 C11 38.6(15) . 24_665 ?
C2 C3 C2 111.3(18) 24_665 . ?
C1 C3 C2 110.4(14) . 24_665 ?
C1 C3 C2 110.4(14) . . ?
N1 C3 C2 112.6(14) . 24_665 ?
N1 C3 C2 112.6(14) . . ?
N1 C3 C1 99.0(19) . . ?
Fe2 O2 Fe2 47.6(5) 32 . ?
O2 O2 Fe2 104.7(4) 24_665 . ?
O2 O2 Fe2 65.9(5) 24_665 32 ?
O2 O2 C11 45.6(7) 24_665 24_665 ?
C11 O2 Fe2 105.5(10) 24_665 32 ?
C11 O2 Fe2 121.3(13) 24_665 . ?
C11 O2 Fe2 129.8(15) . 32 ?
C11 O2 Fe2 121.9(17) . . ?
C11 O2 O2 74.9(10) . 24_665 ?
C11 O2 C11 29.3(11) . 24_665 ?
O3 C11 O2 101.5(14) . 24_665 ?
O3 C11 C8 110.4(12) . . ?
O2 C11 O3 132(2) . . ?
O2 C11 O2 59.5(13) . 24_665 ?
O2 C11 C8 117.3(15) . . ?
C11 C11 O3 70.7(8) 24_665 . ?
C11 C11 O2 105.1(10) 24_665 . ?
C11 C11 O2 45.6(7) 24_665 24_665 ?
C11 C11 C8 87.2(8) 24_665 . ?
C8 C11 O2 107.2(14) . 24_665 ?
C6 C7 H7 120.0 . . ?
C6 C7 C8 120.0 . . ?
C8 C7 H7 120.0 . . ?
C7 C6 H6 120.0 . . ?
C5 C6 C7 120.0 . . ?
C5 C6 H6 120.0 . . ?
C6 C5 C10 120.0 . . ?
C6 C5 C4 118.6(7) . . ?
C10 C5 C4 121.0(7) . . ?
C5 C10 H10 120.0 . . ?
C9 C10 C5 120.0 . . ?
C9 C10 H10 120.0 . . ?
C10 C9 H9 120.0 . . ?
C8 C9 C10 120.0 . . ?
C8 C9 H9 120.0 . . ?
C7 C8 C11 119.4(7) . . ?
C9 C8 C11 120.3(7) . . ?
C9 C8 C7 120.0 . . ?
N1 C4 C5 142(3) . . ?
N1 C4 H4 108.8 . . ?
C5 C4 H4 108.8 . . ?
Mo2 O8 Mo2 125.4(7) . 24_665 ?
Fe1 O1 Fe2 89.2(8) . . ?
Fe1 O1 Fe2 89.2(8) . 2_655 ?
Fe2 O1 Fe1 127.9(9) 31_655 . ?
Fe2 O1 Fe1 164.1(19) 3_665 . ?
Fe2 O1 Fe1 127.9(9) 32 . ?
Fe2 O1 Fe2 103.5(14) 3_665 . ?
Fe2 O1 Fe2 60.5(9) 3_665 32 ?
Fe2 O1 Fe2 89.3(13) 32 31_655 ?
Fe2 O1 Fe2 45.8(5) 32 . ?
Fe2 O1 Fe2 103.5(14) 3_665 2_655 ?
Fe2 O1 Fe2 97.6(10) 32 2_655 ?
Fe2 O1 Fe2 45.8(5) 31_655 2_655 ?
Fe2 O1 Fe2 72.3(7) . 2_655 ?
Fe2 O1 Fe2 60.6(9) 3_665 31_655 ?
Fe2 O1 Fe2 97.6(10) 31_655 . ?
Fe2 O1 O1 124.5(11) 3_665 2_655 ?
Fe2 O1 O1 124.5(11) 3_665 3_665 ?
O1 O1 Fe1 68.6(5) 3_665 . ?
O1 O1 Fe1 68.6(5) 2_655 . ?
O1 O1 Fe2 107.1(6) 3_665 32 ?
O1 O1 Fe2 107.1(6) 2_655 31_655 ?
O1 O1 Fe2 69.9(4) 3_665 . ?
O1 O1 Fe2 69.9(4) 2_655 2_655 ?
O1 O1 Fe2 21.0(6) 3_665 2_655 ?
O1 O1 Fe2 65.8(7) 3_665 31_655 ?
O1 O1 Fe2 65.8(7) 2_655 32 ?
O1 O1 Fe2 21.0(6) 2_655 . ?
O1 O1 O1 60.004(11) 3_665 2_655 ?

loop_
_geom_bond_atom_site_label_1
_geom_bond_atom_site_label_2
_geom_bond_distance
_geom_bond_site_symmetry_2
_geom_bond_publ_flag
Mo1 O4 2.392(8) 6 ?
Mo1 O4 2.391(8) . ?
Mo1 O7 1.903(10) 6 ?
Mo1 O7 1.903(10) . ?
Mo1 O6 1.718(10) . ?
Mo1 O6 1.718(10) 6 ?
Mo2 O4 2.326(8) 6 ?
Mo2 O5 2.337(9) . ?
Mo2 O10 1.677(10) . ?
Mo2 O7 1.839(10) . ?
Mo2 O9 1.675(12) . ?
Mo2 O8 1.862(6) . ?
Mn1 O4 2.014(7) . ?
Mn1 O4 2.014(7) 6 ?
Mn1 O4 2.014(7) 24_665 ?
Mn1 O4 2.014(7) 19_665 ?
Mn1 O5 1.992(10) . ?
Mn1 O5 1.992(10) 19_665 ?
Fe1 O3 2.015(14) 3_665 ?
Fe1 O3 2.015(14) 2_655 ?
Fe1 O3 2.015(13) . ?
Fe1 O1 2.09(3) 3_665 ?
Fe1 O1 2.09(3) . ?
Fe1 O1 2.09(3) 2_655 ?
C2 H2A 0.9900 . ?
C2 H2B 0.9900 . ?
C2 O4 1.410(12) . ?
C2 C3 1.379(14) . ?
C1 H1A 0.9900 . ?
C1 H1B 0.9900 . ?
C1 O5 1.467(18) . ?
C1 C3 1.33(2) . ?
Fe2 Fe2 1.627(9) 33_545 ?
Fe2 Fe2 1.626(9) 32 ?
Fe2 Fe2 2.625(13) 2_655 ?
Fe2 O2 1.910(19) 16 ?
Fe2 O2 2.100(19) . ?
Fe2 O2 2.099(19) 23 ?
Fe2 O2 1.910(19) 33_545 ?
Fe2 O1 1.867(18) 31_655 ?
Fe2 O1 0.97(2) 2_655 ?
Fe2 O1 2.224(19) . ?
Fe2 O1 2.224(19) 3_665 ?
Fe2 O1 1.867(18) 33_545 ?
N1 C3 1.30(2) . ?
N1 C4 1.11(2) . ?
O3 C11 1.341(16) 24_665 ?
O3 C11 1.341(16) . ?
O2 O2 1.56(3) 24_665 ?
O2 C11 1.292(16) . ?
O2 C11 1.746(19) 24_665 ?
C11 C11 0.89(3) 24_665 ?
C11 C8 1.505(18) . ?
C7 H7 0.9500 . ?
C7 C6 1.3900 . ?
C7 C8 1.3900 . ?
C6 H6 0.9500 . ?
C6 C5 1.3900 . ?
C5 C10 1.3900 . ?
C5 C4 1.611(16) . ?
C10 H10 0.9500 . ?
C10 C9 1.3900 . ?
C9 H9 0.9500 . ?
C9 C8 1.3900 . ?
C4 H4 0.9500 . ?
O1 O1 1.53(4) 2_655 ?
O1 O1 1.53(4) 3_665 ?

loop_
_geom_torsion_atom_site_label_1
_geom_torsion_atom_site_label_2
_geom_torsion_atom_site_label_3
_geom_torsion_atom_site_label_4
_geom_torsion
_geom_torsion_site_symmetry_1
_geom_torsion_site_symmetry_2
_geom_torsion_site_symmetry_3
_geom_torsion_site_symmetry_4
_geom_torsion_publ_flag
Fe1 O3 C11 O2 68.3(13) . . . 24_665 ?
Fe1 O3 C11 O2 9(2) . . . . ?
Fe1 O3 C11 C11 102.4(8) . . . 24_665 ?
Fe1 O3 C11 C8 -178.3(9) . . . . ?
Fe2 O2 C11 O3 -21(3) . . . . ?
Fe2 O2 C11 O3 38(3) 32 . . . ?
Fe2 O2 C11 O2 -98.1(11) . . . 24_665 ?
Fe2 O2 C11 O2 -39(2) 32 . . 24_665 ?
Fe2 O2 C11 C11 -39(2) 32 . . 24_665 ?
Fe2 O2 C11 C11 -98.2(11) . . . 24_665 ?
Fe2 O2 C11 C8 -133.9(17) 32 . . . ?
Fe2 O2 C11 C8 167.2(11) . . . . ?
O4 Mo2 O7 Mo1 -20.0(4) 6 . . . ?
O4 Mo2 O8 Mo2 -96.3(7) 6 . . 24_665 ?
O4 C2 C3 C2 -58(2) . . . 24_665 ?
O4 C2 C3 C1 64(2) . . . . ?
O4 C2 C3 N1 174.1(14) . . . . ?
O5 Mo2 O7 Mo1 -94.7(5) . . . . ?
O5 Mo2 O8 Mo2 -21.1(6) . . . 24_665 ?
O5 C1 C3 C2 -61.7(15) . . . . ?
O5 C1 C3 C2 61.7(15) . . . 24_665 ?
O5 C1 C3 N1 180.000(5) . . . . ?
O10 Mo2 O7 Mo1 179.4(5) . . . . ?
O10 Mo2 O8 Mo2 62.2(8) . . . 24_665 ?
O7 Mo2 O8 Mo2 -59.9(11) . . . 24_665 ?
O3 C11 C8 C7 -4.9(15) . . . . ?
O3 C11 C8 C9 -179.1(11) . . . . ?
C3 C2 O4 Mo1 -119.1(13) . . . . ?
C3 C2 O4 Mo2 117.2(13) . . . 6 ?
C3 C2 O4 Mn1 -3.5(16) . . . . ?
C3 C1 O5 Mo2 118.2(7) . . . . ?
C3 C1 O5 Mo2 -118.2(7) . . . 24_665 ?
C3 C1 O5 Mn1 0.000(4) . . . . ?
C3 N1 C4 C5 176(4) . . . . ?
O2 O2 C11 O3 77.4(18) 24_665 . . . ?
O2 O2 C11 C11 -0.009(4) 24_665 . . 24_665 ?
O2 O2 C11 C8 -94.7(13) 24_665 . . . ?
O2 C11 C8 C7 104.8(11) 24_665 . . . ?
O2 C11 C8 C7 168.8(14) . . . . ?
O2 C11 C8 C9 -5.4(19) . . . . ?
O2 C11 C8 C9 -69.4(13) 24_665 . . . ?
C11 O3 C11 O2 -34.2(14) 24_665 . . 24_665 ?
C11 O3 C11 O2 -93(2) 24_665 . . . ?
C11 O3 C11 C8 79.3(12) 24_665 . . . ?
C11 O2 C11 O3 77.4(18) 24_665 . . . ?
C11 O2 C11 O2 0.009(8) 24_665 . . 24_665 ?
C11 O2 C11 C8 -94.7(13) 24_665 . . . ?
C11 C11 C8 C7 63.3(8) 24_665 . . . ?
C11 C11 C8 C9 -110.9(10) 24_665 . . . ?
C7 C6 C5 C10 0.0 . . . . ?
C7 C6 C5 C4 -172(2) . . . . ?
C6 C7 C8 C11 -174.2(15) . . . . ?
C6 C7 C8 C9 0.0 . . . . ?
C6 C5 C10 C9 0.0 . . . . ?
C6 C5 C4 N1 27(8) . . . . ?
C5 C10 C9 C8 0.0 . . . . ?
C10 C5 C4 N1 -145(7) . . . . ?
C10 C9 C8 C11 174.2(15) . . . . ?
C10 C9 C8 C7 0.0 . . . . ?
C8 C7 C6 C5 0.0 . . . . ?
C4 N1 C3 C2 -67(4) . . . 24_665 ?
C4 N1 C3 C2 60(4) . . . . ?
C4 N1 C3 C1 176(4) . . . . ?
C4 C5 C10 C9 172(2) . . . . ?
O9 Mo2 O7 Mo1 67.1(6) . . . . ?
O9 Mo2 O8 Mo2 173.7(7) . . . 24_665 ?
O8 Mo2 O7 Mo1 -58.2(9) . . . . ?

loop_
_smtbx_masks_void_nr
_smtbx_masks_void_average_x
_smtbx_masks_void_average_y
_smtbx_masks_void_average_z
_smtbx_masks_void_volume
_smtbx_masks_void_count_electrons
_smtbx_masks_void_content
1 -0.988 -0.282 -0.915 24853.6 5163.8 ?
